data_7133863
loop_
_publ_author_name
'Vijaykumar, Muniyappa'
'Pradhan, Chandini'
'Gonnade, Rajesh G.'
'Punji, Benudhar'

_publ_section_title
;
 Chelation-assisted and steric-controlled selectivity in the Pd-catalyzed
 C-H/C-H oxidative coupling of indoles.
;
_journal_issue 89
_journal_name_full 'Chemical communications (Cambridge, England)'
_journal_page_first 13028
_journal_page_last 13031
_journal_paper_doi 10.1039/d4cc03835e
_journal_volume 60
_journal_year 2024
_chemical_formula_moiety 'C63 H57 F9 N6 O9 Pd3 1.50(CH3SOCH3)'
_chemical_formula_sum 'C66 H66 F9 N6 O10.5 Pd3 S1.5'
_chemical_formula_weight 1649.53
_space_group_crystal_system monoclinic
_space_group_IT_number 14
_space_group_name_Hall '-P 2yn'
_space_group_name_H-M_alt 'P 1 21/n 1'
_atom_sites_solution_hydrogens geom
_atom_sites_solution_primary direct
_atom_sites_solution_secondary 'Difference Fourier'
_audit_creation_method SHELXL-2018/3
_audit_update_record
;
2024-06-26 deposited with the CCDC.	2024-10-15 downloaded from the CCDC.
;
_cell_angle_alpha 90
_cell_angle_beta 90.029(2)
_cell_angle_gamma 90
_cell_formula_units_Z 4
_cell_length_a 15.9963(7)
_cell_length_b 21.8997(12)
_cell_length_c 20.1858(11)
_cell_measurement_reflns_used 9665
_cell_measurement_temperature 100(2)
_cell_measurement_theta_max 28.64
_cell_measurement_theta_min 2.25
_cell_volume 7071.4(6)
_computing_cell_refinement 'SAINT (Bruker, 2016)'
_computing_data_collection 'APEX3 (Bruker, 2016)'
_computing_data_reduction 'SAINT (Bruker, 2016)'
_computing_molecular_graphics 'Bruker SHELXTL, Mercury 2020.20'
_computing_publication_material 'Bruker SHELXTL'
_computing_structure_refinement 'SHELXL-2018/3 (Sheldrick, 2018)'
_computing_structure_solution 'SHELXT 2018/2 (Sheldrick, 2018)'
_diffrn_ambient_temperature 100(2)
_diffrn_detector 'Photon II CPAD Area Detector'
_diffrn_detector_area_resol_mean 7.39
_diffrn_measured_fraction_theta_full 0.998
_diffrn_measured_fraction_theta_max 0.998
_diffrn_measurement_device '\k-geometry diffractometer'
_diffrn_measurement_device_type 'Bruker D8 VENTURE Kappa Duo PHOTON II CPAD'
_diffrn_measurement_method '\f and \w scans'
_diffrn_radiation_monochromator 'multilayer mirrors'
_diffrn_radiation_type MoK\a
_diffrn_radiation_wavelength 0.71073
_diffrn_reflns_av_R_equivalents 0.1091
_diffrn_reflns_av_unetI/netI 0.0431
_diffrn_reflns_Laue_measured_fraction_full 0.998
_diffrn_reflns_Laue_measured_fraction_max 0.998
_diffrn_reflns_limit_h_max 19
_diffrn_reflns_limit_h_min -18
_diffrn_reflns_limit_k_max 27
_diffrn_reflns_limit_k_min -27
_diffrn_reflns_limit_l_max 24
_diffrn_reflns_limit_l_min -24
_diffrn_reflns_number 174764
_diffrn_reflns_point_group_measured_fraction_full 0.998
_diffrn_reflns_point_group_measured_fraction_max 0.998
_diffrn_reflns_theta_full 25.242
_diffrn_reflns_theta_max 26.000
_diffrn_reflns_theta_min 2.116
_diffrn_source 'micro-focus sealed tube'
_diffrn_source_type 'Incoatech I\mS HB'
_exptl_absorpt_coefficient_mu 0.882
_exptl_absorpt_correction_T_max 0.7458
_exptl_absorpt_correction_T_min 0.5656
_exptl_absorpt_correction_type multi-scan
_exptl_absorpt_process_details
;
 SADABS 2016/2: Krause, L., Herbst-Irmer, R., Sheldrick G.M. & Stalke D.,
 J. Appl. Cryst. 48 (2015) 3-10
;
_exptl_crystal_colour colourless
_exptl_crystal_density_diffrn 1.549
_exptl_crystal_description block
_exptl_crystal_F_000 3324
_exptl_crystal_recrystallization_method 'Re-crystallisation from solvent: DMSO'
_exptl_crystal_size_max 0.110
_exptl_crystal_size_mid 0.090
_exptl_crystal_size_min 0.070
_refine_diff_density_max 3.924
_refine_diff_density_min -1.701
_refine_diff_density_rms 0.142
_refine_ls_extinction_method none
_refine_ls_goodness_of_fit_ref 1.021
_refine_ls_hydrogen_treatment constr
_refine_ls_matrix_type full
_refine_ls_number_parameters 978
_refine_ls_number_reflns 13864
_refine_ls_number_restraints 180
_refine_ls_restrained_S_all 1.060
_refine_ls_R_factor_all 0.0724
_refine_ls_R_factor_gt 0.0576
_refine_ls_shift/su_max 0.001
_refine_ls_shift/su_mean 0.000
_refine_ls_structure_factor_coef Fsqd
_refine_ls_weighting_details 'w=1/[\s^2^(Fo^2^)+(0.0643P)^2^+55.1808P] where P=(Fo^2^+2Fc^2^)/3'
_refine_ls_weighting_scheme calc
_refine_ls_wR_factor_gt 0.1422
_refine_ls_wR_factor_ref 0.1549
_reflns_Friedel_coverage 0.000
_reflns_number_gt 11404
_reflns_number_total 13864
_reflns_threshold_expression 'I > 2\s(I)'
_cod_data_source_file d4cc03835e2.cif
_cod_data_source_block comp_28
_cod_depositor_comments
;
The following automatic conversions were performed:

data item '_atom_sites_solution_primary' value 'Direct Method' was
changed to 'direct'.

Automatic conversion script
Id: cif_fix_values 8170 2020-07-09 18:12:32Z antanas 

 Adding full bibliography for 7133856--7133864.cif.
;
_cod_original_sg_symbol_H-M 'P 21/n'
_cod_original_formula_sum 'C66 H66 F9 N6 O10.50 Pd3 S1.50'
_cod_database_code 7133863
_shelx_shelxl_version_number 2018/3
_shelx_space_group_comment
;
The symmetry employed for this shelxl refinement is uniquely defined
by the following loop, which should always be used as a source of
symmetry information in preference to the above space-group names.
They are only intended as comments.
;
_shelx_estimated_absorpt_t_min 0.909
_shelx_estimated_absorpt_t_max 0.941

loop_
_space_group_symop_operation_xyz
'x, y, z'
'-x+1/2, y+1/2, -z+1/2'
'-x, -y, -z'
'x-1/2, -y-1/2, z-1/2'

loop_
_atom_site_label
_atom_site_type_symbol
_atom_site_fract_x
_atom_site_fract_y
_atom_site_fract_z
_atom_site_U_iso_or_equiv
_atom_site_adp_type
_atom_site_occupancy
_atom_site_site_symmetry_order
_atom_site_calc_flag
_atom_site_refinement_flags_posn
_atom_site_refinement_flags_adp
_atom_site_refinement_flags_occupancy
_atom_site_disorder_assembly
_atom_site_disorder_group
Pd1 Pd 0.34417(3) 0.66215(2) 0.42998(2) 0.02167(11) Uani 1 1 d . . . . .
Pd2 Pd 0.14703(2) 0.47687(2) 0.18868(2) 0.01881(11) Uani 1 1 d . . . . .
Pd3 Pd -0.04377(3) 0.74600(2) 0.29898(2) 0.02295(11) Uani 1 1 d D . . . .
F1 F 0.4083(4) 0.47783(18) 0.5421(2) 0.0671(15) Uani 1 1 d . . . . .
F2 F 0.3539(3) 0.5157(2) 0.6303(2) 0.0541(11) Uani 1 1 d . . . . .
F3 F 0.4847(2) 0.5228(2) 0.6127(2) 0.0529(11) Uani 1 1 d . . . . .
F4 F -0.0387(10) 0.3091(8) 0.2499(9) 0.079(4) Uani 0.4 1 d . U P A 1
F5 F -0.1216(7) 0.3802(5) 0.2450(6) 0.061(3) Uani 0.5 1 d . U P A 1
F6 F -0.1118(11) 0.3148(9) 0.1643(9) 0.091(5) Uani 0.4 1 d . U P A 1
F4' F -0.0404(6) 0.3364(5) 0.2761(5) 0.073(3) Uani 0.6 1 d . U P A 2
F5' F -0.1330(7) 0.3837(5) 0.2052(7) 0.069(3) Uani 0.5 1 d . U P A 2
F6' F -0.0837(6) 0.2926(3) 0.1924(5) 0.059(2) Uani 0.6 1 d . U P A 2
O1 O 0.2340(3) 0.66469(17) 0.48020(19) 0.0278(9) Uani 1 1 d . . . . .
O2 O 0.3748(3) 0.58399(18) 0.48979(19) 0.0282(9) Uani 1 1 d . . . . .
O3 O 0.4052(5) 0.6323(2) 0.5845(3) 0.075(2) Uani 1 1 d . . . . .
O4 O 0.1719(2) 0.45273(16) 0.28387(18) 0.0208(8) Uani 1 1 d . . . . .
O5 O 0.0393(2) 0.42037(17) 0.2057(2) 0.0282(9) Uani 1 1 d . . . . .
O6 O 0.0107(3) 0.3673(2) 0.1129(2) 0.0490(13) Uani 1 1 d . . . . .
O7 O -0.0849(3) 0.65943(17) 0.3117(2) 0.0293(9) Uani 1 1 d . U . . .
N1 N 0.4557(3) 0.6512(2) 0.3828(2) 0.0241(10) Uani 1 1 d . . . . .
N2 N 0.3874(3) 0.5861(2) 0.3075(2) 0.0211(9) Uani 1 1 d . . . . .
N3 N 0.1179(3) 0.4969(2) 0.0931(2) 0.0214(9) Uani 1 1 d . . . . .
N4 N 0.0466(3) 0.58431(19) 0.1300(2) 0.0180(9) Uani 1 1 d . . . . .
N5 N -0.0093(3) 0.83573(19) 0.2958(2) 0.0218(9) Uani 1 1 d . . . . .
N6 N 0.1172(3) 0.80812(19) 0.3474(2) 0.0223(9) Uani 1 1 d . . . . .
C1 C 0.5260(4) 0.6798(3) 0.4048(3) 0.0300(13) Uani 1 1 d . . . . .
C2 C 0.6012(4) 0.6729(3) 0.3714(3) 0.0362(15) Uani 1 1 d . . . . .
H2 H 0.650272 0.691867 0.388197 0.043 Uiso 1 1 calc R U . . .
C3 C 0.6053(4) 0.6389(3) 0.3145(4) 0.0372(15) Uani 1 1 d . . . . .
H3 H 0.656382 0.635520 0.290778 0.045 Uiso 1 1 calc R U . . .
C4 C 0.5332(4) 0.6094(3) 0.2916(3) 0.0293(12) Uani 1 1 d . . . . .
H4 H 0.534122 0.585165 0.252602 0.035 Uiso 1 1 calc R U . . .
C5 C 0.4612(3) 0.6167(2) 0.3277(3) 0.0233(11) Uani 1 1 d . . . . .
C6 C 0.5173(4) 0.7198(3) 0.4642(3) 0.0407(16) Uani 1 1 d . . . . .
H6A H 0.481213 0.754579 0.453363 0.061 Uiso 1 1 calc R U . . .
H6B H 0.572564 0.734748 0.477524 0.061 Uiso 1 1 calc R U . . .
H6C H 0.492491 0.696464 0.500594 0.061 Uiso 1 1 calc R U . . .
C7 C 0.3957(4) 0.5875(3) 0.5493(3) 0.0347(14) Uani 1 1 d . . . . .
C8 C 0.4110(4) 0.5250(3) 0.5828(3) 0.0361(14) Uani 1 1 d . . . . .
C9 C 0.3447(3) 0.5450(2) 0.3454(3) 0.0209(11) Uani 1 1 d . . . . .
H9 H 0.356378 0.535770 0.390468 0.025 Uiso 1 1 calc R U . . .
C10 C 0.2815(3) 0.5186(2) 0.3078(3) 0.0187(10) Uani 1 1 d . . . . .
C11 C 0.2866(3) 0.5452(2) 0.2423(3) 0.0186(10) Uani 1 1 d . . . . .
C12 C 0.3532(3) 0.5873(2) 0.2438(3) 0.0207(11) Uani 1 1 d . . . . .
C13 C 0.3774(4) 0.6214(3) 0.1892(3) 0.0286(12) Uani 1 1 d . . . . .
H13 H 0.420804 0.650959 0.191376 0.034 Uiso 1 1 calc R U . . .
C14 C 0.3343(4) 0.6095(3) 0.1315(3) 0.0401(16) Uani 1 1 d . . . . .
H14 H 0.349297 0.631274 0.092539 0.048 Uiso 1 1 calc R U . . .
C15 C 0.2691(4) 0.5666(3) 0.1278(3) 0.0334(14) Uani 1 1 d . . . . .
H15 H 0.242824 0.559170 0.086346 0.040 Uiso 1 1 calc R U . . .
C16 C 0.2422(3) 0.5346(3) 0.1837(3) 0.0230(11) Uani 1 1 d . . . . .
C17 C 0.2237(3) 0.4715(2) 0.3255(3) 0.0181(10) Uani 1 1 d . . . . .
C18 C 0.2201(3) 0.4421(2) 0.3941(3) 0.0231(11) Uani 1 1 d . . . . .
C19 C 0.1540(4) 0.3919(3) 0.3950(3) 0.0332(14) Uani 1 1 d . . . . .
H19A H 0.100316 0.408662 0.380310 0.050 Uiso 1 1 calc R U . . .
H19B H 0.148303 0.375868 0.440108 0.050 Uiso 1 1 calc R U . . .
H19C H 0.170914 0.358817 0.365136 0.050 Uiso 1 1 calc R U . . .
C20 C 0.3058(4) 0.4135(3) 0.4110(3) 0.0311(13) Uani 1 1 d . . . . .
H20A H 0.322123 0.385150 0.375752 0.047 Uiso 1 1 calc R U . . .
H20B H 0.301723 0.391323 0.453069 0.047 Uiso 1 1 calc R U . . .
H20C H 0.347778 0.445846 0.414952 0.047 Uiso 1 1 calc R U . . .
C21 C 0.1967(4) 0.4910(3) 0.4452(3) 0.0333(14) Uani 1 1 d . . . . .
H21A H 0.239843 0.522723 0.445976 0.050 Uiso 1 1 calc R U . . .
H21B H 0.192376 0.472214 0.489174 0.050 Uiso 1 1 calc R U . . .
H21C H 0.142838 0.509242 0.433203 0.050 Uiso 1 1 calc R U . . .
C22 C 0.0015(4) 0.3813(3) 0.1709(3) 0.0303(13) Uani 1 1 d . U . . .
C23 C -0.0668(5) 0.3478(3) 0.2103(4) 0.0456(17) Uani 1 1 d . U . . .
C24 C 0.1482(4) 0.4609(3) 0.0433(3) 0.0264(12) Uani 1 1 d . . . . .
C25 C 0.1395(4) 0.4787(3) -0.0224(3) 0.0294(13) Uani 1 1 d . . . . .
H25 H 0.160916 0.453539 -0.056719 0.035 Uiso 1 1 calc R U . . .
C26 C 0.0999(4) 0.5325(3) -0.0378(3) 0.0293(13) Uani 1 1 d . . . . .
H26 H 0.094956 0.545123 -0.082656 0.035 Uiso 1 1 calc R U . . .
C27 C 0.0672(3) 0.5683(3) 0.0125(3) 0.0246(11) Uani 1 1 d . . . . .
H27 H 0.038670 0.605358 0.002955 0.029 Uiso 1 1 calc R U . . .
C28 C 0.0773(3) 0.5487(2) 0.0765(3) 0.0206(11) Uani 1 1 d . . . . .
C29 C 0.1930(5) 0.4037(3) 0.0625(3) 0.0391(16) Uani 1 1 d . . . . .
H29A H 0.213138 0.382970 0.022603 0.059 Uiso 1 1 calc R U . . .
H29B H 0.154575 0.376732 0.086500 0.059 Uiso 1 1 calc R U . . .
H29C H 0.240515 0.413908 0.091084 0.059 Uiso 1 1 calc R U . . .
C30 C 0.0603(3) 0.6472(2) 0.1392(3) 0.0194(10) Uani 1 1 d . . . . .
C31 C 0.1080(4) 0.6875(3) 0.1020(3) 0.0257(12) Uani 1 1 d . . . . .
H31 H 0.137794 0.674610 0.063767 0.031 Uiso 1 1 calc R U . . .
C32 C 0.1096(4) 0.7472(3) 0.1235(3) 0.0271(12) Uani 1 1 d . . . . .
H32 H 0.141652 0.776269 0.099442 0.032 Uiso 1 1 calc R U . . .
C33 C 0.0657(4) 0.7665(2) 0.1796(3) 0.0245(11) Uani 1 1 d . . . . .
H33 H 0.067376 0.808374 0.191589 0.029 Uiso 1 1 calc R U . . .
C34 C 0.0195(3) 0.7260(2) 0.2185(3) 0.0197(10) Uani 1 1 d . . . . .
C35 C 0.0179(3) 0.6649(2) 0.1969(2) 0.0168(10) Uani 1 1 d . . . . .
C36 C -0.0223(3) 0.6106(2) 0.2225(2) 0.0177(10) Uani 1 1 d . . . . .
C37 C -0.0023(3) 0.5633(2) 0.1809(2) 0.0189(10) Uani 1 1 d . . . . .
H37 H -0.019763 0.522167 0.186446 0.023 Uiso 1 1 calc R U . . .
C38 C -0.0735(3) 0.6107(2) 0.2807(3) 0.0210(11) Uani 1 1 d . . . . .
C39 C -0.1168(4) 0.5545(3) 0.3089(3) 0.0290(13) Uani 1 1 d . . . . .
C40 C -0.1770(4) 0.5273(3) 0.2576(3) 0.0381(15) Uani 1 1 d . . . . .
H40A H -0.217606 0.558388 0.244030 0.057 Uiso 1 1 calc R U . . .
H40B H -0.206582 0.492459 0.277094 0.057 Uiso 1 1 calc R U . . .
H40C H -0.145325 0.513564 0.218769 0.057 Uiso 1 1 calc R U . . .
C41 C -0.1679(4) 0.5724(3) 0.3703(3) 0.0343(14) Uani 1 1 d . . . . .
H41A H -0.210544 0.602399 0.357795 0.051 Uiso 1 1 calc R U . . .
H41B H -0.130699 0.590165 0.403715 0.051 Uiso 1 1 calc R U . . .
H41C H -0.195125 0.536015 0.388609 0.051 Uiso 1 1 calc R U . . .
C42 C -0.0499(4) 0.5079(3) 0.3295(3) 0.0380(15) Uani 1 1 d . . . . .
H42A H -0.019729 0.493813 0.290119 0.057 Uiso 1 1 calc R U . . .
H42B H -0.076725 0.473081 0.351246 0.057 Uiso 1 1 calc R U . . .
H42C H -0.010522 0.527240 0.360243 0.057 Uiso 1 1 calc R U . . .
C43 C -0.0634(3) 0.8783(3) 0.2719(3) 0.0256(12) Uani 1 1 d . . . . .
C44 C -0.0395(4) 0.9395(3) 0.2704(3) 0.0340(14) Uani 1 1 d . . . . .
H44 H -0.077339 0.969411 0.254194 0.041 Uiso 1 1 calc R U . . .
C45 C 0.0378(4) 0.9570(3) 0.2921(3) 0.0358(14) Uani 1 1 d . . . . .
H45 H 0.054249 0.998696 0.290116 0.043 Uiso 1 1 calc R U . . .
C46 C 0.0919(4) 0.9133(3) 0.3169(3) 0.0315(13) Uani 1 1 d . . . . .
H46 H 0.145951 0.924299 0.332381 0.038 Uiso 1 1 calc R U . . .
C47 C 0.0655(3) 0.8539(2) 0.3185(3) 0.0225(11) Uani 1 1 d . . . . .
C48 C -0.1460(4) 0.8575(3) 0.2466(4) 0.0368(15) Uani 1 1 d . . . . .
H48A H -0.138728 0.838343 0.203149 0.055 Uiso 1 1 calc R U . . .
H48B H -0.183603 0.892635 0.242517 0.055 Uiso 1 1 calc R U . . .
H48C H -0.170041 0.827839 0.277566 0.055 Uiso 1 1 calc R U . . .
C49 C 0.0941(4) 0.7718(2) 0.3990(3) 0.0255(12) Uani 1 1 d . . . . .
H49 H 0.040450 0.771243 0.419150 0.031 Uiso 1 1 calc R U . . .
C50 C 0.1612(3) 0.7357(2) 0.4175(3) 0.0230(11) Uani 1 1 d . . . . .
C51 C 0.2303(3) 0.7511(2) 0.3741(3) 0.0204(11) Uani 1 1 d . . . . .
C52 C 0.2018(3) 0.7963(2) 0.3307(3) 0.0204(10) Uani 1 1 d . . . . .
C53 C 0.2500(4) 0.8215(2) 0.2810(3) 0.0249(11) Uani 1 1 d . . . . .
H53 H 0.228889 0.851635 0.251565 0.030 Uiso 1 1 calc R U . . .
C54 C 0.3311(4) 0.7999(2) 0.2771(3) 0.0255(12) Uani 1 1 d . . . . .
H54 H 0.367767 0.816653 0.244882 0.031 Uiso 1 1 calc R U . . .
C55 C 0.3607(4) 0.7541(2) 0.3193(3) 0.0248(11) Uani 1 1 d . . . . .
H55 H 0.416507 0.740056 0.313862 0.030 Uiso 1 1 calc R U . . .
C56 C 0.3119(4) 0.7284(2) 0.3688(3) 0.0239(11) Uani 1 1 d . . . . .
C57 C 0.1670(4) 0.6918(3) 0.4701(3) 0.0260(12) Uani 1 1 d . . . . .
C58 C 0.0929(4) 0.6736(3) 0.5141(3) 0.0345(14) Uani 1 1 d . . . . .
C59 C 0.0275(4) 0.6423(3) 0.4692(4) 0.0425(16) Uani 1 1 d . . . . .
H59A H 0.004730 0.672149 0.437839 0.064 Uiso 1 1 calc R U . . .
H59B H -0.017888 0.625912 0.496548 0.064 Uiso 1 1 calc R U . . .
H59C H 0.054062 0.608887 0.444680 0.064 Uiso 1 1 calc R U . . .
C60 C 0.0535(5) 0.7288(3) 0.5494(3) 0.0447(17) Uani 1 1 d . . . . .
H60A H 0.024060 0.754254 0.517002 0.067 Uiso 1 1 calc R U . . .
H60B H 0.097463 0.752918 0.570880 0.067 Uiso 1 1 calc R U . . .
H60C H 0.013809 0.714428 0.582971 0.067 Uiso 1 1 calc R U . . .
C61 C 0.1221(5) 0.6282(3) 0.5665(3) 0.0466(18) Uani 1 1 d . . . . .
H61A H 0.145224 0.591934 0.544779 0.070 Uiso 1 1 calc R U . . .
H61B H 0.074581 0.616288 0.594282 0.070 Uiso 1 1 calc R U . . .
H61C H 0.165228 0.647207 0.594164 0.070 Uiso 1 1 calc R U . . .
O8 O -0.1006(4) 0.7654(3) 0.3910(3) 0.0591(14) Uani 1 1 d D U . . .
F7 F -0.2453(6) 0.8155(4) 0.4765(5) 0.054(2) Uani 0.5 1 d D U P B 1
F8 F -0.2598(4) 0.7226(4) 0.4872(3) 0.0653(19) Uani 0.7 1 d D U P B 1
F9 F -0.1480(4) 0.7638(3) 0.5179(3) 0.0691(17) Uani 0.8 1 d D U P B 1
O9 O -0.2245(4) 0.7415(3) 0.3579(3) 0.0341(15) Uani 0.65 1 d D . P B 1
C62 C -0.1711(5) 0.7563(3) 0.3954(4) 0.0217(16) Uani 0.65 1 d D U P B 1
C63 C -0.2064(6) 0.7650(4) 0.4711(5) 0.049(2) Uani 0.8 1 d D U P B 1
F7' F -0.2350(7) 0.8566(6) 0.4832(6) 0.079(3) Uani 0.5 1 d D U P B 2
F8' F -0.2934(10) 0.8016(8) 0.4150(9) 0.077(5) Uani 0.3 1 d D U P B 2
F9' F -0.2464(16) 0.7648(10) 0.4976(11) 0.056(6) Uani 0.2 1 d D U P B 2
O9' O -0.0833(8) 0.8322(7) 0.4421(7) 0.044(3) Uani 0.35 1 d D . P B 2
C62' C -0.1428(9) 0.8007(7) 0.4199(8) 0.028(3) Uani 0.35 1 d D U P B 2
C63' C -0.2268(11) 0.8053(10) 0.4530(11) 0.035(9) Uani 0.2 1 d D U P B 2
S1 S 0.76003(16) 0.68996(11) 0.10006(13) 0.0679(6) Uani 1 1 d . . . . .
O10 O 0.7772(6) 0.6264(4) 0.1152(5) 0.115(3) Uani 1 1 d . U . . .
C64 C 0.7480(10) 0.7237(7) 0.1794(7) 0.119(5) Uani 1 1 d . U . . .
H64A H 0.739062 0.767757 0.174401 0.179 Uiso 1 1 calc R U . . .
H64B H 0.798577 0.716588 0.205718 0.179 Uiso 1 1 calc R U . . .
H64C H 0.699811 0.705492 0.201853 0.179 Uiso 1 1 calc R U . . .
C65 C 0.8556(7) 0.7236(5) 0.0817(6) 0.081(3) Uani 1 1 d . U . . .
H65A H 0.882955 0.700746 0.046023 0.122 Uiso 1 1 calc R U . . .
H65B H 0.891232 0.723141 0.121206 0.122 Uiso 1 1 calc R U . . .
H65C H 0.846580 0.765877 0.067489 0.122 Uiso 1 1 calc R U . . .
S2 S -0.0540(4) 1.0438(2) 0.4187(3) 0.0827(17) Uani 0.5 1 d D . P . .
O11 O -0.0640(12) 1.0916(7) 0.4841(8) 0.108(5) Uani 0.5 1 d D U P . .
C66 C -0.0942(12) 1.0750(9) 0.3476(7) 0.073(5) Uani 0.5 1 d D U P . .
H66A H -0.087322 1.046138 0.310914 0.110 Uiso 0.5 1 calc R U P . .
H66B H -0.153785 1.083683 0.353924 0.110 Uiso 0.5 1 calc R U P . .
H66C H -0.064556 1.112986 0.337382 0.110 Uiso 0.5 1 calc R U P . .
C67 C -0.1464(13) 0.9950(12) 0.4320(14) 0.113(9) Uani 0.5 1 d D U P . .
H67A H -0.149289 0.964025 0.396979 0.169 Uiso 0.5 1 calc R U P . .
H67B H -0.141940 0.974768 0.475184 0.169 Uiso 0.5 1 calc R U P . .
H67C H -0.197040 1.020106 0.430897 0.169 Uiso 0.5 1 calc R U P . .

loop_
_atom_site_aniso_label
_atom_site_aniso_U_11
_atom_site_aniso_U_22
_atom_site_aniso_U_33
_atom_site_aniso_U_23
_atom_site_aniso_U_13
_atom_site_aniso_U_12
Pd1 0.0291(2) 0.0161(2) 0.0199(2) 0.00247(15) -0.00446(16) -0.00078(16)
Pd2 0.0222(2) 0.0166(2) 0.0177(2) -0.00133(15) -0.00181(15) 0.00005(15)
Pd3 0.0350(2) 0.01210(19) 0.0218(2) 0.00028(15) 0.01139(17) -0.00071(16)
F1 0.126(5) 0.025(2) 0.050(3) 0.0083(19) -0.028(3) 0.011(2)
F2 0.042(2) 0.056(3) 0.064(3) 0.027(2) 0.003(2) -0.008(2)
F3 0.034(2) 0.072(3) 0.052(3) 0.020(2) -0.0096(18) 0.004(2)
F4 0.070(6) 0.079(6) 0.088(7) 0.013(5) 0.019(5) -0.006(5)
F5 0.056(5) 0.051(4) 0.076(5) -0.008(4) 0.030(4) 0.002(4)
F6 0.089(7) 0.086(7) 0.097(7) -0.012(5) -0.020(5) -0.028(5)
F4' 0.078(5) 0.077(5) 0.063(4) -0.003(4) 0.021(4) -0.038(4)
F5' 0.053(5) 0.065(5) 0.088(5) 0.001(5) 0.009(4) 0.016(4)
F6' 0.067(4) 0.034(3) 0.075(4) -0.012(3) 0.006(4) -0.018(3)
O1 0.038(2) 0.023(2) 0.022(2) 0.0061(16) 0.0001(17) 0.0029(17)
O2 0.037(2) 0.023(2) 0.025(2) 0.0041(16) -0.0071(17) 0.0011(17)
O3 0.159(7) 0.034(3) 0.032(3) 0.000(2) -0.021(3) -0.016(3)
O4 0.0240(18) 0.0175(18) 0.0208(19) -0.0010(15) -0.0002(15) -0.0030(15)
O5 0.028(2) 0.0187(19) 0.037(2) -0.0062(17) -0.0011(17) -0.0052(16)
O6 0.069(3) 0.038(3) 0.040(3) -0.005(2) -0.026(2) 0.006(2)
O7 0.0374(18) 0.0200(17) 0.0306(18) 0.0018(15) 0.0142(15) -0.0016(15)
N1 0.027(2) 0.016(2) 0.029(3) 0.0041(18) -0.0081(19) -0.0028(18)
N2 0.022(2) 0.018(2) 0.023(2) 0.0021(18) -0.0021(18) 0.0000(18)
N3 0.023(2) 0.016(2) 0.025(2) -0.0025(18) -0.0015(18) -0.0013(18)
N4 0.020(2) 0.013(2) 0.021(2) -0.0008(17) 0.0013(17) -0.0012(16)
N5 0.028(2) 0.015(2) 0.023(2) 0.0016(17) 0.0051(18) 0.0004(18)
N6 0.028(2) 0.013(2) 0.027(2) 0.0032(18) 0.0013(19) 0.0004(18)
C1 0.034(3) 0.023(3) 0.033(3) 0.006(2) -0.013(3) -0.008(2)
C2 0.028(3) 0.030(3) 0.051(4) 0.008(3) -0.012(3) -0.008(3)
C3 0.027(3) 0.030(3) 0.055(4) 0.007(3) 0.003(3) -0.001(3)
C4 0.029(3) 0.021(3) 0.037(3) 0.002(2) -0.002(2) 0.000(2)
C5 0.022(3) 0.015(2) 0.033(3) 0.005(2) -0.005(2) -0.001(2)
C6 0.043(4) 0.039(4) 0.040(4) -0.004(3) -0.014(3) -0.011(3)
C7 0.050(4) 0.026(3) 0.028(3) 0.007(2) -0.010(3) -0.005(3)
C8 0.041(4) 0.035(3) 0.032(3) 0.009(3) -0.010(3) -0.004(3)
C9 0.026(3) 0.014(2) 0.022(3) 0.000(2) -0.002(2) 0.000(2)
C10 0.023(3) 0.014(2) 0.019(3) -0.0005(19) -0.001(2) 0.000(2)
C11 0.020(2) 0.013(2) 0.022(3) 0.0025(19) 0.000(2) 0.0023(19)
C12 0.022(3) 0.018(2) 0.022(3) 0.001(2) -0.001(2) 0.000(2)
C13 0.029(3) 0.027(3) 0.030(3) 0.009(2) -0.001(2) -0.006(2)
C14 0.037(3) 0.052(4) 0.032(3) 0.021(3) -0.001(3) -0.012(3)
C15 0.030(3) 0.046(4) 0.024(3) 0.014(3) -0.002(2) -0.006(3)
C16 0.021(3) 0.025(3) 0.023(3) 0.002(2) -0.001(2) 0.000(2)
C17 0.020(2) 0.014(2) 0.021(3) -0.0009(19) 0.001(2) 0.0037(19)
C18 0.030(3) 0.021(3) 0.019(3) 0.002(2) -0.001(2) -0.002(2)
C19 0.043(3) 0.031(3) 0.026(3) 0.009(2) 0.002(3) -0.014(3)
C20 0.042(3) 0.021(3) 0.031(3) 0.010(2) -0.005(3) 0.003(2)
C21 0.051(4) 0.029(3) 0.020(3) -0.001(2) 0.009(3) -0.003(3)
C22 0.033(2) 0.024(2) 0.035(2) -0.0005(19) -0.006(2) 0.0033(19)
C23 0.041(3) 0.037(3) 0.058(3) -0.008(2) 0.001(2) -0.001(2)
C24 0.033(3) 0.026(3) 0.021(3) -0.007(2) 0.000(2) 0.006(2)
C25 0.039(3) 0.030(3) 0.019(3) -0.006(2) 0.003(2) 0.006(3)
C26 0.038(3) 0.029(3) 0.021(3) -0.002(2) -0.001(2) 0.002(3)
C27 0.028(3) 0.020(3) 0.026(3) 0.002(2) -0.003(2) 0.001(2)
C28 0.023(3) 0.017(2) 0.022(3) -0.003(2) -0.001(2) -0.001(2)
C29 0.056(4) 0.035(3) 0.026(3) -0.007(3) -0.003(3) 0.021(3)
C30 0.022(2) 0.015(2) 0.021(3) -0.001(2) -0.001(2) 0.001(2)
C31 0.032(3) 0.023(3) 0.022(3) -0.001(2) 0.011(2) -0.002(2)
C32 0.034(3) 0.021(3) 0.027(3) 0.004(2) 0.011(2) -0.007(2)
C33 0.033(3) 0.017(3) 0.023(3) -0.001(2) 0.006(2) -0.004(2)
C34 0.024(3) 0.015(2) 0.021(3) 0.003(2) 0.000(2) 0.001(2)
C35 0.018(2) 0.015(2) 0.017(2) 0.0019(19) 0.0006(19) 0.0010(19)
C36 0.020(2) 0.014(2) 0.019(2) 0.0022(19) -0.0005(19) 0.0003(19)
C37 0.019(2) 0.016(2) 0.021(3) 0.001(2) -0.001(2) 0.000(2)
C38 0.024(3) 0.014(2) 0.025(3) 0.002(2) 0.004(2) 0.003(2)
C39 0.035(3) 0.020(3) 0.032(3) 0.002(2) 0.013(3) -0.004(2)
C40 0.037(3) 0.033(3) 0.044(4) -0.006(3) 0.013(3) -0.014(3)
C41 0.041(3) 0.029(3) 0.033(3) 0.005(3) 0.018(3) -0.007(3)
C42 0.051(4) 0.020(3) 0.042(4) 0.014(3) 0.014(3) 0.003(3)
C43 0.028(3) 0.023(3) 0.026(3) 0.005(2) 0.001(2) 0.004(2)
C44 0.036(3) 0.017(3) 0.050(4) 0.011(3) 0.005(3) 0.008(2)
C45 0.038(3) 0.017(3) 0.053(4) 0.005(3) 0.001(3) -0.001(2)
C46 0.033(3) 0.018(3) 0.044(4) 0.001(2) -0.001(3) -0.002(2)
C47 0.029(3) 0.018(3) 0.020(3) 0.005(2) 0.003(2) 0.004(2)
C48 0.032(3) 0.025(3) 0.053(4) 0.007(3) -0.003(3) 0.000(3)
C49 0.033(3) 0.021(3) 0.023(3) 0.002(2) 0.005(2) 0.002(2)
C50 0.030(3) 0.019(3) 0.020(3) 0.000(2) 0.004(2) 0.000(2)
C51 0.029(3) 0.013(2) 0.019(3) -0.0006(19) 0.000(2) -0.004(2)
C52 0.025(3) 0.012(2) 0.023(3) -0.002(2) -0.001(2) -0.004(2)
C53 0.034(3) 0.016(2) 0.025(3) 0.007(2) -0.002(2) -0.002(2)
C54 0.029(3) 0.019(3) 0.028(3) 0.004(2) 0.001(2) -0.005(2)
C55 0.028(3) 0.022(3) 0.025(3) 0.001(2) 0.000(2) -0.001(2)
C56 0.031(3) 0.016(2) 0.025(3) 0.000(2) -0.004(2) -0.005(2)
C57 0.037(3) 0.020(3) 0.021(3) 0.002(2) 0.003(2) 0.000(2)
C58 0.043(4) 0.030(3) 0.030(3) 0.009(3) 0.012(3) 0.008(3)
C59 0.044(4) 0.037(4) 0.046(4) 0.009(3) 0.015(3) -0.007(3)
C60 0.057(4) 0.041(4) 0.036(4) 0.008(3) 0.015(3) 0.013(3)
C61 0.068(5) 0.037(4) 0.035(4) 0.019(3) 0.022(3) 0.010(3)
O8 0.072(3) 0.049(2) 0.056(2) -0.001(2) 0.021(2) 0.004(2)
F7 0.067(5) 0.045(4) 0.051(4) -0.004(4) 0.017(4) 0.023(4)
F8 0.058(3) 0.090(4) 0.048(3) 0.005(3) 0.008(3) -0.028(3)
F9 0.064(3) 0.092(4) 0.051(3) -0.008(3) 0.001(3) -0.013(3)
O9 0.027(3) 0.044(4) 0.031(4) 0.000(3) 0.013(3) 0.000(3)
C62 0.022(3) 0.013(3) 0.031(3) -0.006(2) -0.015(2) 0.002(2)
C63 0.046(3) 0.053(3) 0.049(3) 0.001(3) 0.000(3) 0.000(3)
F7' 0.071(5) 0.094(6) 0.071(5) -0.005(5) 0.008(4) -0.007(5)
F8' 0.067(6) 0.079(7) 0.084(7) -0.022(5) 0.009(5) 0.002(5)
F9' 0.060(7) 0.052(7) 0.057(7) -0.001(6) 0.025(6) 0.000(6)
O9' 0.029(6) 0.060(9) 0.043(8) -0.013(7) 0.006(6) -0.001(6)
C62' 0.029(4) 0.027(4) 0.028(4) -0.002(3) 0.004(3) 0.002(3)
C63' 0.035(9) 0.035(9) 0.035(9) 0.000(3) 0.001(3) -0.001(3)
S1 0.0761(15) 0.0603(14) 0.0674(15) -0.0135(11) -0.0022(12) -0.0114(12)
O10 0.149(5) 0.086(4) 0.110(5) -0.007(4) 0.023(4) 0.006(4)
C64 0.140(7) 0.115(6) 0.102(6) -0.019(5) -0.001(5) -0.010(5)
C65 0.076(5) 0.082(5) 0.086(5) 0.018(4) -0.020(4) -0.018(4)
S2 0.107(4) 0.054(3) 0.088(4) -0.024(3) 0.047(3) -0.015(3)
O11 0.126(7) 0.094(7) 0.104(7) -0.010(5) -0.013(5) 0.001(5)
C66 0.094(7) 0.065(7) 0.060(6) 0.004(5) 0.040(5) 0.011(5)
C67 0.104(10) 0.117(10) 0.117(10) -0.008(6) 0.010(6) 0.004(6)

loop_
_atom_type_symbol
_atom_type_description
_atom_type_scat_dispersion_real
_atom_type_scat_dispersion_imag
_atom_type_scat_source
C C 0.0033 0.0016 'International Tables Vol C Tables 4.2.6.8 and 6.1.1.4'
H H 0.0000 0.0000 'International Tables Vol C Tables 4.2.6.8 and 6.1.1.4'
F F 0.0171 0.0103 'International Tables Vol C Tables 4.2.6.8 and 6.1.1.4'
N N 0.0061 0.0033 'International Tables Vol C Tables 4.2.6.8 and 6.1.1.4'
O O 0.0106 0.0060 'International Tables Vol C Tables 4.2.6.8 and 6.1.1.4'
Pd Pd -0.9988 1.0072 'International Tables Vol C Tables 4.2.6.8 and 6.1.1.4'
S S 0.1246 0.1234 'International Tables Vol C Tables 4.2.6.8 and 6.1.1.4'

loop_
_geom_angle_atom_site_label_1
_geom_angle_atom_site_label_2
_geom_angle_atom_site_label_3
_geom_angle
_geom_angle_site_symmetry_1
_geom_angle_site_symmetry_3
_geom_angle_publ_flag
C56 Pd1 O1 93.7(2) . . ?
C56 Pd1 N1 91.3(2) . . ?
O1 Pd1 N1 174.49(16) . . ?
C56 Pd1 O2 174.55(19) . . ?
O1 Pd1 O2 86.52(15) . . ?
N1 Pd1 O2 88.23(17) . . ?
C16 Pd2 O4 93.66(19) . . ?
C16 Pd2 N3 89.4(2) . . ?
O4 Pd2 N3 176.80(16) . . ?
C16 Pd2 O5 172.52(19) . . ?
O4 Pd2 O5 81.69(15) . . ?
N3 Pd2 O5 95.32(17) . . ?
C34 Pd3 O7 93.65(18) . . ?
C34 Pd3 N5 92.84(19) . . ?
O7 Pd3 N5 173.51(16) . . ?
C34 Pd3 O8 174.2(2) . . ?
O7 Pd3 O8 86.34(19) . . ?
N5 Pd3 O8 87.2(2) . . ?
C57 O1 Pd1 132.8(4) . . ?
C7 O2 Pd1 123.5(4) . . ?
C17 O4 Pd2 132.8(3) . . ?
C22 O5 Pd2 133.2(4) . . ?
C38 O7 Pd3 133.5(3) . . ?
C5 N1 C1 118.2(5) . . ?
C5 N1 Pd1 120.6(4) . . ?
C1 N1 Pd1 121.1(4) . . ?
C9 N2 C12 109.4(4) . . ?
C9 N2 C5 124.7(5) . . ?
C12 N2 C5 125.5(5) . . ?
C28 N3 C24 118.3(5) . . ?
C28 N3 Pd2 121.8(4) . . ?
C24 N3 Pd2 119.5(4) . . ?
C37 N4 C30 108.6(4) . . ?
C37 N4 C28 125.7(4) . . ?
C30 N4 C28 125.7(4) . . ?
C47 N5 C43 119.0(5) . . ?
C47 N5 Pd3 121.1(4) . . ?
C43 N5 Pd3 119.9(4) . . ?
C49 N6 C52 109.5(4) . . ?
C49 N6 C47 124.6(5) . . ?
C52 N6 C47 125.8(4) . . ?
N1 C1 C2 120.5(6) . . ?
N1 C1 C6 117.1(6) . . ?
C2 C1 C6 122.3(5) . . ?
C3 C2 C1 120.5(6) . . ?
C3 C2 H2 119.7 . . ?
C1 C2 H2 119.7 . . ?
C2 C3 C4 119.2(6) . . ?
C2 C3 H3 120.4 . . ?
C4 C3 H3 120.4 . . ?
C5 C4 C3 117.6(6) . . ?
C5 C4 H4 121.2 . . ?
C3 C4 H4 121.2 . . ?
N1 C5 C4 124.0(5) . . ?
N1 C5 N2 116.6(5) . . ?
C4 C5 N2 119.4(5) . . ?
C1 C6 H6A 109.5 . . ?
C1 C6 H6B 109.5 . . ?
H6A C6 H6B 109.5 . . ?
C1 C6 H6C 109.5 . . ?
H6A C6 H6C 109.5 . . ?
H6B C6 H6C 109.5 . . ?
O3 C7 O2 129.9(6) . . ?
O3 C7 C8 116.0(5) . . ?
O2 C7 C8 114.1(5) . . ?
F1 C8 F3 106.5(6) . . ?
F1 C8 F2 107.7(6) . . ?
F3 C8 F2 106.1(5) . . ?
F1 C8 C7 114.5(5) . . ?
F3 C8 C7 111.9(5) . . ?
F2 C8 C7 109.8(6) . . ?
N2 C9 C10 109.4(5) . . ?
N2 C9 H9 125.3 . . ?
C10 C9 H9 125.3 . . ?
C9 C10 C17 129.3(5) . . ?
C9 C10 C11 106.9(4) . . ?
C17 C10 C11 123.7(5) . . ?
C16 C11 C12 120.7(5) . . ?
C16 C11 C10 132.6(5) . . ?
C12 C11 C10 106.6(4) . . ?
C13 C12 N2 129.2(5) . . ?
C13 C12 C11 123.1(5) . . ?
N2 C12 C11 107.7(4) . . ?
C14 C13 C12 115.5(5) . . ?
C14 C13 H13 122.3 . . ?
C12 C13 H13 122.3 . . ?
C13 C14 C15 122.8(6) . . ?
C13 C14 H14 118.6 . . ?
C15 C14 H14 118.6 . . ?
C16 C15 C14 121.4(6) . . ?
C16 C15 H15 119.3 . . ?
C14 C15 H15 119.3 . . ?
C15 C16 C11 116.3(5) . . ?
C15 C16 Pd2 126.7(4) . . ?
C11 C16 Pd2 116.9(4) . . ?
O4 C17 C10 119.8(5) . . ?
O4 C17 C18 116.4(4) . . ?
C10 C17 C18 123.8(5) . . ?
C19 C18 C17 110.0(4) . . ?
C19 C18 C21 109.0(5) . . ?
C17 C18 C21 108.9(4) . . ?
C19 C18 C20 108.7(5) . . ?
C17 C18 C20 109.7(4) . . ?
C21 C18 C20 110.6(5) . . ?
C18 C19 H19A 109.5 . . ?
C18 C19 H19B 109.5 . . ?
H19A C19 H19B 109.5 . . ?
C18 C19 H19C 109.5 . . ?
H19A C19 H19C 109.5 . . ?
H19B C19 H19C 109.5 . . ?
C18 C20 H20A 109.5 . . ?
C18 C20 H20B 109.5 . . ?
H20A C20 H20B 109.5 . . ?
C18 C20 H20C 109.5 . . ?
H20A C20 H20C 109.5 . . ?
H20B C20 H20C 109.5 . . ?
C18 C21 H21A 109.5 . . ?
C18 C21 H21B 109.5 . . ?
H21A C21 H21B 109.5 . . ?
C18 C21 H21C 109.5 . . ?
H21A C21 H21C 109.5 . . ?
H21B C21 H21C 109.5 . . ?
O6 C22 O5 130.4(6) . . ?
O6 C22 C23 117.6(6) . . ?
O5 C22 C23 112.1(6) . . ?
F6' C23 F5' 111.5(9) . . ?
F4 C23 F5 105.1(11) . . ?
F4 C23 F6 105.3(13) . . ?
F5 C23 F6 107.0(11) . . ?
F6' C23 F4' 99.2(8) . . ?
F5' C23 F4' 114.5(9) . . ?
F4 C23 C22 113.5(9) . . ?
F6' C23 C22 116.8(7) . . ?
F5' C23 C22 104.3(8) . . ?
F5 C23 C22 119.2(7) . . ?
F6 C23 C22 105.8(10) . . ?
F4' C23 C22 110.9(6) . . ?
N3 C24 C25 120.3(5) . . ?
N3 C24 C29 117.6(5) . . ?
C25 C24 C29 122.1(5) . . ?
C26 C25 C24 120.2(5) . . ?
C26 C25 H25 119.9 . . ?
C24 C25 H25 119.9 . . ?
C25 C26 C27 119.6(5) . . ?
C25 C26 H26 120.2 . . ?
C27 C26 H26 120.2 . . ?
C28 C27 C26 117.9(5) . . ?
C28 C27 H27 121.0 . . ?
C26 C27 H27 121.0 . . ?
N3 C28 C27 123.7(5) . . ?
N3 C28 N4 116.1(5) . . ?
C27 C28 N4 120.2(5) . . ?
C24 C29 H29A 109.5 . . ?
C24 C29 H29B 109.5 . . ?
H29A C29 H29B 109.5 . . ?
C24 C29 H29C 109.5 . . ?
H29A C29 H29C 109.5 . . ?
H29B C29 H29C 109.5 . . ?
C31 C30 C35 122.7(5) . . ?
C31 C30 N4 129.5(5) . . ?
C35 C30 N4 107.8(4) . . ?
C32 C31 C30 116.3(5) . . ?
C32 C31 H31 121.8 . . ?
C30 C31 H31 121.8 . . ?
C31 C32 C33 122.1(5) . . ?
C31 C32 H32 119.0 . . ?
C33 C32 H32 119.0 . . ?
C34 C33 C32 122.1(5) . . ?
C34 C33 H33 119.0 . . ?
C32 C33 H33 119.0 . . ?
C33 C34 C35 116.0(5) . . ?
C33 C34 Pd3 126.6(4) . . ?
C35 C34 Pd3 117.3(4) . . ?
C30 C35 C34 120.8(5) . . ?
C30 C35 C36 106.5(4) . . ?
C34 C35 C36 132.8(5) . . ?
C37 C36 C38 129.6(5) . . ?
C37 C36 C35 107.4(4) . . ?
C38 C36 C35 123.1(5) . . ?
N4 C37 C36 109.8(4) . . ?
N4 C37 H37 125.1 . . ?
C36 C37 H37 125.1 . . ?
O7 C38 C36 119.7(5) . . ?
O7 C38 C39 115.9(5) . . ?
C36 C38 C39 124.4(5) . . ?
C38 C39 C40 110.3(5) . . ?
C38 C39 C42 108.7(5) . . ?
C40 C39 C42 111.2(5) . . ?
C38 C39 C41 109.7(5) . . ?
C40 C39 C41 108.0(5) . . ?
C42 C39 C41 108.8(5) . . ?
C39 C40 H40A 109.5 . . ?
C39 C40 H40B 109.5 . . ?
H40A C40 H40B 109.5 . . ?
C39 C40 H40C 109.5 . . ?
H40A C40 H40C 109.5 . . ?
H40B C40 H40C 109.5 . . ?
C39 C41 H41A 109.5 . . ?
C39 C41 H41B 109.5 . . ?
H41A C41 H41B 109.5 . . ?
C39 C41 H41C 109.5 . . ?
H41A C41 H41C 109.5 . . ?
H41B C41 H41C 109.5 . . ?
C39 C42 H42A 109.5 . . ?
C39 C42 H42B 109.5 . . ?
H42A C42 H42B 109.5 . . ?
C39 C42 H42C 109.5 . . ?
H42A C42 H42C 109.5 . . ?
H42B C42 H42C 109.5 . . ?
N5 C43 C44 119.5(5) . . ?
N5 C43 C48 118.4(5) . . ?
C44 C43 C48 122.1(5) . . ?
C45 C44 C43 120.8(5) . . ?
C45 C44 H44 119.6 . . ?
C43 C44 H44 119.6 . . ?
C44 C45 C46 119.1(5) . . ?
C44 C45 H45 120.4 . . ?
C46 C45 H45 120.4 . . ?
C47 C46 C45 118.3(6) . . ?
C47 C46 H46 120.9 . . ?
C45 C46 H46 120.9 . . ?
N5 C47 C46 123.3(5) . . ?
N5 C47 N6 116.6(5) . . ?
C46 C47 N6 120.1(5) . . ?
C43 C48 H48A 109.5 . . ?
C43 C48 H48B 109.5 . . ?
H48A C48 H48B 109.5 . . ?
C43 C48 H48C 109.5 . . ?
H48A C48 H48C 109.5 . . ?
H48B C48 H48C 109.5 . . ?
N6 C49 C50 109.2(5) . . ?
N6 C49 H49 125.4 . . ?
C50 C49 H49 125.4 . . ?
C49 C50 C57 129.1(5) . . ?
C49 C50 C51 107.3(5) . . ?
C57 C50 C51 123.6(5) . . ?
C52 C51 C56 120.4(5) . . ?
C52 C51 C50 107.1(5) . . ?
C56 C51 C50 132.4(5) . . ?
C53 C52 C51 123.8(5) . . ?
C53 C52 N6 129.2(5) . . ?
C51 C52 N6 107.0(4) . . ?
C52 C53 C54 115.4(5) . . ?
C52 C53 H53 122.3 . . ?
C54 C53 H53 122.3 . . ?
C53 C54 C55 121.9(5) . . ?
C53 C54 H54 119.0 . . ?
C55 C54 H54 119.0 . . ?
C56 C55 C54 122.6(5) . . ?
C56 C55 H55 118.7 . . ?
C54 C55 H55 118.7 . . ?
C55 C56 C51 115.9(5) . . ?
C55 C56 Pd1 126.9(4) . . ?
C51 C56 Pd1 117.2(4) . . ?
O1 C57 C50 119.7(5) . . ?
O1 C57 C58 116.6(5) . . ?
C50 C57 C58 123.6(5) . . ?
C61 C58 C57 109.6(5) . . ?
C61 C58 C60 108.4(5) . . ?
C57 C58 C60 112.4(5) . . ?
C61 C58 C59 108.9(6) . . ?
C57 C58 C59 107.4(5) . . ?
C60 C58 C59 110.1(6) . . ?
C58 C59 H59A 109.5 . . ?
C58 C59 H59B 109.5 . . ?
H59A C59 H59B 109.5 . . ?
C58 C59 H59C 109.5 . . ?
H59A C59 H59C 109.5 . . ?
H59B C59 H59C 109.5 . . ?
C58 C60 H60A 109.5 . . ?
C58 C60 H60B 109.5 . . ?
H60A C60 H60B 109.5 . . ?
C58 C60 H60C 109.5 . . ?
H60A C60 H60C 109.5 . . ?
H60B C60 H60C 109.5 . . ?
C58 C61 H61A 109.5 . . ?
C58 C61 H61B 109.5 . . ?
H61A C61 H61B 109.5 . . ?
C58 C61 H61C 109.5 . . ?
H61A C61 H61C 109.5 . . ?
H61B C61 H61C 109.5 . . ?
C62' O8 O9' 43.7(9) . . ?
C62 O8 Pd3 117.2(6) . . ?
C62' O8 Pd3 144.3(9) . . ?
O9' O8 Pd3 126.7(5) . . ?
O8 C62 O9 134.7(9) . . ?
O8 C62 C63 113.0(7) . . ?
O9 C62 C63 112.3(7) . . ?
F7 C63 F8 106.1(9) . . ?
F7 C63 F9 107.4(9) . . ?
F8 C63 F9 105.5(8) . . ?
F7 C63 C62 110.5(8) . . ?
F8 C63 C62 112.1(7) . . ?
F9 C63 C62 114.8(7) . . ?
C62' O9' O8 40.5(7) . . ?
O8 C62' O9' 95.8(12) . . ?
O8 C62' C63' 140.8(16) . . ?
O9' C62' C63' 118.7(14) . . ?
F7' C63' F9' 104.1(18) . . ?
F7' C63' F8' 104.3(16) . . ?
F9' C63' F8' 99.5(17) . . ?
F7' C63' C62' 111.3(14) . . ?
F9' C63' C62' 118.4(19) . . ?
F8' C63' C62' 117.3(18) . . ?
O10 S1 C65 106.6(6) . . ?
O10 S1 C64 103.3(6) . . ?
C65 S1 C64 96.4(7) . . ?
S1 C64 H64A 109.5 . . ?
S1 C64 H64B 109.5 . . ?
H64A C64 H64B 109.5 . . ?
S1 C64 H64C 109.5 . . ?
H64A C64 H64C 109.5 . . ?
H64B C64 H64C 109.5 . . ?
S1 C65 H65A 109.5 . . ?
S1 C65 H65B 109.5 . . ?
H65A C65 H65B 109.5 . . ?
S1 C65 H65C 109.5 . . ?
H65A C65 H65C 109.5 . . ?
H65B C65 H65C 109.5 . . ?
O11 S2 C66 111.8(9) . . ?
O11 S2 C67 99.7(11) . . ?
C66 S2 C67 93.0(12) . . ?
S2 C66 H66A 109.5 . . ?
S2 C66 H66B 109.5 . . ?
H66A C66 H66B 109.5 . . ?
S2 C66 H66C 109.5 . . ?
H66A C66 H66C 109.5 . . ?
H66B C66 H66C 109.5 . . ?
S2 C67 H67A 109.5 . . ?
S2 C67 H67B 109.5 . . ?
H67A C67 H67B 109.5 . . ?
S2 C67 H67C 109.5 . . ?
H67A C67 H67C 109.5 . . ?
H67B C67 H67C 109.5 . . ?

loop_
_geom_bond_atom_site_label_1
_geom_bond_atom_site_label_2
_geom_bond_distance
_geom_bond_site_symmetry_2
_geom_bond_publ_flag
Pd1 C56 1.974(5) . ?
Pd1 O1 2.034(4) . ?
Pd1 N1 2.037(5) . ?
Pd1 O2 2.151(4) . ?
Pd2 C16 1.982(5) . ?
Pd2 O4 2.032(4) . ?
Pd2 N3 2.033(5) . ?
Pd2 O5 2.149(4) . ?
Pd3 C34 1.964(5) . ?
Pd3 O7 2.023(4) . ?
Pd3 N5 2.042(4) . ?
Pd3 O8 2.111(5) . ?
F1 C8 1.321(8) . ?
F2 C8 1.341(8) . ?
F3 C8 1.324(7) . ?
F4 C23 1.248(17) . ?
F5 C23 1.328(12) . ?
F6 C23 1.379(17) . ?
F4' C23 1.416(13) . ?
F5' C23 1.323(13) . ?
F6' C23 1.290(10) . ?
O1 C57 1.243(7) . ?
O2 C7 1.249(7) . ?
O3 C7 1.221(8) . ?
O4 C17 1.251(6) . ?
O5 C22 1.262(7) . ?
O6 C22 1.219(8) . ?
O7 C38 1.251(6) . ?
N1 C5 1.347(7) . ?
N1 C1 1.361(7) . ?
N2 C9 1.365(7) . ?
N2 C12 1.398(7) . ?
N2 C5 1.417(7) . ?
N3 C28 1.349(7) . ?
N3 C24 1.366(7) . ?
N4 C37 1.370(7) . ?
N4 C30 1.407(6) . ?
N4 C28 1.420(7) . ?
N5 C47 1.342(7) . ?
N5 C43 1.361(7) . ?
N6 C49 1.363(7) . ?
N6 C52 1.419(7) . ?
N6 C47 1.424(7) . ?
C1 C2 1.388(9) . ?
C1 C6 1.491(9) . ?
C2 C3 1.371(10) . ?
C2 H2 0.9500 . ?
C3 C4 1.400(9) . ?
C3 H3 0.9500 . ?
C4 C5 1.372(8) . ?
C4 H4 0.9500 . ?
C6 H6A 0.9800 . ?
C6 H6B 0.9800 . ?
C6 H6C 0.9800 . ?
C7 C8 1.547(8) . ?
C9 C10 1.389(7) . ?
C9 H9 0.9500 . ?
C10 C17 1.430(7) . ?
C10 C11 1.448(7) . ?
C11 C16 1.398(7) . ?
C11 C12 1.409(7) . ?
C12 C13 1.387(8) . ?
C13 C14 1.378(9) . ?
C13 H13 0.9500 . ?
C14 C15 1.406(9) . ?
C14 H14 0.9500 . ?
C15 C16 1.397(8) . ?
C15 H15 0.9500 . ?
C17 C18 1.528(7) . ?
C18 C19 1.525(8) . ?
C18 C21 1.534(8) . ?
C18 C20 1.544(8) . ?
C19 H19A 0.9800 . ?
C19 H19B 0.9800 . ?
C19 H19C 0.9800 . ?
C20 H20A 0.9800 . ?
C20 H20B 0.9800 . ?
C20 H20C 0.9800 . ?
C21 H21A 0.9800 . ?
C21 H21B 0.9800 . ?
C21 H21C 0.9800 . ?
C22 C23 1.538(10) . ?
C24 C25 1.389(8) . ?
C24 C29 1.494(8) . ?
C25 C26 1.374(8) . ?
C25 H25 0.9500 . ?
C26 C27 1.386(8) . ?
C26 H26 0.9500 . ?
C27 C28 1.370(8) . ?
C27 H27 0.9500 . ?
C29 H29A 0.9800 . ?
C29 H29B 0.9800 . ?
C29 H29C 0.9800 . ?
C30 C31 1.388(7) . ?
C30 C35 1.402(7) . ?
C31 C32 1.379(8) . ?
C31 H31 0.9500 . ?
C32 C33 1.397(8) . ?
C32 H32 0.9500 . ?
C33 C34 1.397(7) . ?
C33 H33 0.9500 . ?
C34 C35 1.406(7) . ?
C35 C36 1.447(7) . ?
C36 C37 1.372(7) . ?
C36 C38 1.433(7) . ?
C37 H37 0.9500 . ?
C38 C39 1.523(7) . ?
C39 C40 1.534(9) . ?
C39 C42 1.535(9) . ?
C39 C41 1.537(8) . ?
C40 H40A 0.9800 . ?
C40 H40B 0.9800 . ?
C40 H40C 0.9800 . ?
C41 H41A 0.9800 . ?
C41 H41B 0.9800 . ?
C41 H41C 0.9800 . ?
C42 H42A 0.9800 . ?
C42 H42B 0.9800 . ?
C42 H42C 0.9800 . ?
C43 C44 1.394(8) . ?
C43 C48 1.488(8) . ?
C44 C45 1.366(9) . ?
C44 H44 0.9500 . ?
C45 C46 1.384(9) . ?
C45 H45 0.9500 . ?
C46 C47 1.368(8) . ?
C46 H46 0.9500 . ?
C48 H48A 0.9800 . ?
C48 H48B 0.9800 . ?
C48 H48C 0.9800 . ?
C49 C50 1.383(8) . ?
C49 H49 0.9500 . ?
C50 C57 1.437(7) . ?
C50 C51 1.449(7) . ?
C51 C52 1.399(7) . ?
C51 C56 1.400(8) . ?
C52 C53 1.380(8) . ?
C53 C54 1.384(8) . ?
C53 H53 0.9500 . ?
C54 C55 1.397(8) . ?
C54 H54 0.9500 . ?
C55 C56 1.389(8) . ?
C55 H55 0.9500 . ?
C57 C58 1.533(8) . ?
C58 C61 1.525(9) . ?
C58 C60 1.539(9) . ?
C58 C59 1.545(10) . ?
C59 H59A 0.9800 . ?
C59 H59B 0.9800 . ?
C59 H59C 0.9800 . ?
C60 H60A 0.9800 . ?
C60 H60B 0.9800 . ?
C60 H60C 0.9800 . ?
C61 H61A 0.9800 . ?
C61 H61B 0.9800 . ?
C61 H61C 0.9800 . ?
O8 C62 1.149(9) . ?
O8 C62' 1.182(13) . ?
O8 O9' 1.812(14) . ?
F7 C63 1.274(11) . ?
F8 C63 1.305(11) . ?
F9 C63 1.329(10) . ?
O9 C62 1.187(10) . ?
C62 C63 1.639(11) . ?
F7' C63' 1.283(18) . ?
F8' C63' 1.317(17) . ?
F9' C63' 1.303(18) . ?
O9' C62' 1.26(2) . ?
C62' C63' 1.504(17) . ?
S1 O10 1.452(9) . ?
S1 C65 1.737(10) . ?
S1 C64 1.774(13) . ?
C64 H64A 0.9800 . ?
C64 H64B 0.9800 . ?
C64 H64C 0.9800 . ?
C65 H65A 0.9800 . ?
C65 H65B 0.9800 . ?
C65 H65C 0.9800 . ?
S2 O11 1.693(14) . ?
S2 C66 1.714(15) . ?
S2 C67 1.844(17) . ?
C66 H66A 0.9800 . ?
C66 H66B 0.9800 . ?
C66 H66C 0.9800 . ?
C67 H67A 0.9800 . ?
C67 H67B 0.9800 . ?
C67 H67C 0.9800 . ?

loop_
_geom_torsion_atom_site_label_1
_geom_torsion_atom_site_label_2
_geom_torsion_atom_site_label_3
_geom_torsion_atom_site_label_4
_geom_torsion
_geom_torsion_site_symmetry_1
_geom_torsion_site_symmetry_2
_geom_torsion_site_symmetry_3
_geom_torsion_site_symmetry_4
_geom_torsion_publ_flag
C5 N1 C1 C2 -0.5(8) . . . . ?
Pd1 N1 C1 C2 -178.7(4) . . . . ?
C5 N1 C1 C6 177.4(5) . . . . ?
Pd1 N1 C1 C6 -0.8(7) . . . . ?
N1 C1 C2 C3 2.3(9) . . . . ?
C6 C1 C2 C3 -175.5(6) . . . . ?
C1 C2 C3 C4 -2.3(9) . . . . ?
C2 C3 C4 C5 0.7(9) . . . . ?
C1 N1 C5 C4 -1.1(8) . . . . ?
Pd1 N1 C5 C4 177.0(4) . . . . ?
C1 N1 C5 N2 178.0(5) . . . . ?
Pd1 N1 C5 N2 -3.9(6) . . . . ?
C3 C4 C5 N1 1.1(9) . . . . ?
C3 C4 C5 N2 -178.1(5) . . . . ?
C9 N2 C5 N1 -58.9(7) . . . . ?
C12 N2 C5 N1 129.5(5) . . . . ?
C9 N2 C5 C4 120.3(6) . . . . ?
C12 N2 C5 C4 -51.3(7) . . . . ?
Pd1 O2 C7 O3 -2.2(11) . . . . ?
Pd1 O2 C7 C8 177.5(4) . . . . ?
O3 C7 C8 F1 -173.6(7) . . . . ?
O2 C7 C8 F1 6.6(9) . . . . ?
O3 C7 C8 F3 -52.3(9) . . . . ?
O2 C7 C8 F3 127.9(6) . . . . ?
O3 C7 C8 F2 65.1(8) . . . . ?
O2 C7 C8 F2 -114.7(6) . . . . ?
C12 N2 C9 C10 -0.4(6) . . . . ?
C5 N2 C9 C10 -173.1(5) . . . . ?
N2 C9 C10 C17 176.8(5) . . . . ?
N2 C9 C10 C11 0.6(6) . . . . ?
C9 C10 C11 C16 176.8(6) . . . . ?
C17 C10 C11 C16 0.3(9) . . . . ?
C9 C10 C11 C12 -0.5(6) . . . . ?
C17 C10 C11 C12 -177.0(5) . . . . ?
C9 N2 C12 C13 -179.0(6) . . . . ?
C5 N2 C12 C13 -6.3(9) . . . . ?
C9 N2 C12 C11 0.0(6) . . . . ?
C5 N2 C12 C11 172.7(5) . . . . ?
C16 C11 C12 C13 1.7(8) . . . . ?
C10 C11 C12 C13 179.4(5) . . . . ?
C16 C11 C12 N2 -177.4(5) . . . . ?
C10 C11 C12 N2 0.3(6) . . . . ?
N2 C12 C13 C14 175.9(6) . . . . ?
C11 C12 C13 C14 -2.9(9) . . . . ?
C12 C13 C14 C15 1.0(10) . . . . ?
C13 C14 C15 C16 2.2(11) . . . . ?
C14 C15 C16 C11 -3.4(9) . . . . ?
C14 C15 C16 Pd2 175.7(5) . . . . ?
C12 C11 C16 C15 1.6(8) . . . . ?
C10 C11 C16 C15 -175.5(6) . . . . ?
C12 C11 C16 Pd2 -177.6(4) . . . . ?
C10 C11 C16 Pd2 5.3(8) . . . . ?
Pd2 O4 C17 C10 -1.5(7) . . . . ?
Pd2 O4 C17 C18 177.9(3) . . . . ?
C9 C10 C17 O4 -178.4(5) . . . . ?
C11 C10 C17 O4 -2.7(8) . . . . ?
C9 C10 C17 C18 2.3(8) . . . . ?
C11 C10 C17 C18 178.0(5) . . . . ?
O4 C17 C18 C19 3.0(7) . . . . ?
C10 C17 C18 C19 -177.7(5) . . . . ?
O4 C17 C18 C21 -116.4(5) . . . . ?
C10 C17 C18 C21 63.0(7) . . . . ?
O4 C17 C18 C20 122.5(5) . . . . ?
C10 C17 C18 C20 -58.2(6) . . . . ?
Pd2 O5 C22 O6 -7.7(10) . . . . ?
Pd2 O5 C22 C23 172.9(4) . . . . ?
O6 C22 C23 F4 105.4(12) . . . . ?
O5 C22 C23 F4 -75.1(12) . . . . ?
O6 C22 C23 F6' 29.6(11) . . . . ?
O5 C22 C23 F6' -150.9(8) . . . . ?
O6 C22 C23 F5' -93.9(9) . . . . ?
O5 C22 C23 F5' 85.6(9) . . . . ?
O6 C22 C23 F5 -129.9(9) . . . . ?
O5 C22 C23 F5 49.6(11) . . . . ?
O6 C22 C23 F6 -9.5(12) . . . . ?
O5 C22 C23 F6 170.0(10) . . . . ?
O6 C22 C23 F4' 142.3(8) . . . . ?
O5 C22 C23 F4' -38.2(9) . . . . ?
C28 N3 C24 C25 2.0(8) . . . . ?
Pd2 N3 C24 C25 -170.5(4) . . . . ?
C28 N3 C24 C29 180.0(5) . . . . ?
Pd2 N3 C24 C29 7.5(7) . . . . ?
N3 C24 C25 C26 -0.3(9) . . . . ?
C29 C24 C25 C26 -178.2(6) . . . . ?
C24 C25 C26 C27 -1.3(9) . . . . ?
C25 C26 C27 C28 1.2(9) . . . . ?
C24 N3 C28 C27 -2.2(8) . . . . ?
Pd2 N3 C28 C27 170.1(4) . . . . ?
C24 N3 C28 N4 179.6(5) . . . . ?
Pd2 N3 C28 N4 -8.0(6) . . . . ?
C26 C27 C28 N3 0.6(8) . . . . ?
C26 C27 C28 N4 178.7(5) . . . . ?
C37 N4 C28 N3 -51.9(7) . . . . ?
C30 N4 C28 N3 129.0(5) . . . . ?
C37 N4 C28 C27 129.9(6) . . . . ?
C30 N4 C28 C27 -49.2(7) . . . . ?
C37 N4 C30 C31 177.6(5) . . . . ?
C28 N4 C30 C31 -3.1(9) . . . . ?
C37 N4 C30 C35 -0.6(6) . . . . ?
C28 N4 C30 C35 178.7(5) . . . . ?
C35 C30 C31 C32 -2.0(8) . . . . ?
N4 C30 C31 C32 -179.9(5) . . . . ?
C30 C31 C32 C33 -0.2(9) . . . . ?
C31 C32 C33 C34 2.0(9) . . . . ?
C32 C33 C34 C35 -1.6(8) . . . . ?
C32 C33 C34 Pd3 179.0(4) . . . . ?
C31 C30 C35 C34 2.3(8) . . . . ?
N4 C30 C35 C34 -179.3(5) . . . . ?
C31 C30 C35 C36 -178.4(5) . . . . ?
N4 C30 C35 C36 0.0(6) . . . . ?
C33 C34 C35 C30 -0.5(7) . . . . ?
Pd3 C34 C35 C30 178.9(4) . . . . ?
C33 C34 C35 C36 -179.5(5) . . . . ?
Pd3 C34 C35 C36 -0.1(8) . . . . ?
C30 C35 C36 C37 0.7(6) . . . . ?
C34 C35 C36 C37 179.8(5) . . . . ?
C30 C35 C36 C38 -178.6(5) . . . . ?
C34 C35 C36 C38 0.6(9) . . . . ?
C30 N4 C37 C36 1.1(6) . . . . ?
C28 N4 C37 C36 -178.2(5) . . . . ?
C38 C36 C37 N4 178.1(5) . . . . ?
C35 C36 C37 N4 -1.1(6) . . . . ?
Pd3 O7 C38 C36 -0.8(8) . . . . ?
Pd3 O7 C38 C39 179.2(4) . . . . ?
C37 C36 C38 O7 -179.1(5) . . . . ?
C35 C36 C38 O7 -0.1(8) . . . . ?
C37 C36 C38 C39 0.8(9) . . . . ?
C35 C36 C38 C39 179.9(5) . . . . ?
O7 C38 C39 C40 120.4(6) . . . . ?
C36 C38 C39 C40 -59.6(7) . . . . ?
O7 C38 C39 C42 -117.4(6) . . . . ?
C36 C38 C39 C42 62.6(7) . . . . ?
O7 C38 C39 C41 1.4(7) . . . . ?
C36 C38 C39 C41 -178.5(5) . . . . ?
C47 N5 C43 C44 1.2(8) . . . . ?
Pd3 N5 C43 C44 179.5(4) . . . . ?
C47 N5 C43 C48 179.7(5) . . . . ?
Pd3 N5 C43 C48 -2.0(7) . . . . ?
N5 C43 C44 C45 0.6(9) . . . . ?
C48 C43 C44 C45 -177.9(6) . . . . ?
C43 C44 C45 C46 -1.3(10) . . . . ?
C44 C45 C46 C47 0.2(10) . . . . ?
C43 N5 C47 C46 -2.4(8) . . . . ?
Pd3 N5 C47 C46 179.3(4) . . . . ?
C43 N5 C47 N6 175.5(5) . . . . ?
Pd3 N5 C47 N6 -2.8(6) . . . . ?
C45 C46 C47 N5 1.7(9) . . . . ?
C45 C46 C47 N6 -176.1(6) . . . . ?
C49 N6 C47 N5 -56.4(7) . . . . ?
C52 N6 C47 N5 128.8(5) . . . . ?
C49 N6 C47 C46 121.6(6) . . . . ?
C52 N6 C47 C46 -53.3(8) . . . . ?
C52 N6 C49 C50 -0.1(6) . . . . ?
C47 N6 C49 C50 -175.6(5) . . . . ?
N6 C49 C50 C57 178.4(5) . . . . ?
N6 C49 C50 C51 0.0(6) . . . . ?
C49 C50 C51 C52 0.1(6) . . . . ?
C57 C50 C51 C52 -178.4(5) . . . . ?
C49 C50 C51 C56 -178.1(6) . . . . ?
C57 C50 C51 C56 3.4(9) . . . . ?
C56 C51 C52 C53 -0.2(8) . . . . ?
C50 C51 C52 C53 -178.6(5) . . . . ?
C56 C51 C52 N6 178.3(5) . . . . ?
C50 C51 C52 N6 -0.1(6) . . . . ?
C49 N6 C52 C53 178.5(5) . . . . ?
C47 N6 C52 C53 -6.0(9) . . . . ?
C49 N6 C52 C51 0.1(6) . . . . ?
C47 N6 C52 C51 175.6(5) . . . . ?
C51 C52 C53 C54 -1.3(8) . . . . ?
N6 C52 C53 C54 -179.5(5) . . . . ?
C52 C53 C54 C55 2.2(8) . . . . ?
C53 C54 C55 C56 -1.7(9) . . . . ?
C54 C55 C56 C51 0.1(8) . . . . ?
C54 C55 C56 Pd1 178.2(4) . . . . ?
C52 C51 C56 C55 0.8(7) . . . . ?
C50 C51 C56 C55 178.8(5) . . . . ?
C52 C51 C56 Pd1 -177.5(4) . . . . ?
C50 C51 C56 Pd1 0.5(8) . . . . ?
Pd1 O1 C57 C50 -7.1(8) . . . . ?
Pd1 O1 C57 C58 170.3(4) . . . . ?
C49 C50 C57 O1 -178.2(6) . . . . ?
C51 C50 C57 O1 0.0(8) . . . . ?
C49 C50 C57 C58 4.6(10) . . . . ?
C51 C50 C57 C58 -177.3(5) . . . . ?
O1 C57 C58 C61 5.1(8) . . . . ?
C50 C57 C58 C61 -177.6(6) . . . . ?
O1 C57 C58 C60 125.7(6) . . . . ?
C50 C57 C58 C60 -57.0(8) . . . . ?
O1 C57 C58 C59 -113.1(6) . . . . ?
C50 C57 C58 C59 64.3(7) . . . . ?
Pd3 O8 C62 O9 -6.1(14) . . . . ?
Pd3 O8 C62 C63 173.1(5) . . . . ?
O8 C62 C63 F7 103.4(10) . . . . ?
O9 C62 C63 F7 -77.2(10) . . . . ?
O8 C62 C63 F8 -138.5(8) . . . . ?
O9 C62 C63 F8 40.9(10) . . . . ?
O8 C62 C63 F9 -18.2(11) . . . . ?
O9 C62 C63 F9 161.2(8) . . . . ?
Pd3 O8 O9' C62' 133.4(13) . . . . ?
Pd3 O8 C62' O9' -91.4(17) . . . . ?
O9' O8 C62' C63' -153(3) . . . . ?
Pd3 O8 C62' C63' 116(2) . . . . ?
O8 O9' C62' C63' 161(2) . . . . ?
O8 C62' C63' F7' 173(2) . . . . ?
O9' C62' C63' F7' 24(3) . . . . ?
O8 C62' C63' F9' 53(3) . . . . ?
O9' C62' C63' F9' -96(2) . . . . ?
O8 C62' C63' F8' -67(3) . . . . ?
O9' C62' C63' F8' 144.4(19) . . . . ?
